data_7703504
loop_
_publ_author_name
'Ju, Huiyeong'
'Tenma, Honoka'
'Iwase, Miki'
'Lee, Eunji'
'Ikeda, Mari'
'Kuwahara, Shunsuke'
'Habata, Yoichi'

_publ_section_title
;
 Inclusion of alkyl nitriles by tetra-armed cyclens with styrylmethyl
 groups.
;
_journal_issue 10
_journal_name_full 'Dalton transactions (Cambridge, England : 2003)'
_journal_page_first 3112
_journal_page_last 3119
_journal_paper_doi 10.1039/d0dt00335b
_journal_volume 49
_journal_year 2020
_chemical_formula_moiety 'C44 H52 Co N5 O3, N O3'
_chemical_formula_sum 'C44 H52 Co N6 O6'
_chemical_formula_weight 819.84
_space_group_crystal_system orthorhombic
_space_group_IT_number 62
_space_group_name_Hall '-P 2ac 2n'
_space_group_name_H-M_alt 'P n m a'
_atom_sites_solution_hydrogens geom
_audit_creation_method SHELXL-2014/7
_audit_update_record
;
2019-12-24 deposited with the CCDC.	2020-02-06 downloaded from the CCDC.
;
_cell_angle_alpha 90
_cell_angle_beta 90
_cell_angle_gamma 90
_cell_formula_units_Z 4
_cell_length_a 17.4039(10)
_cell_length_b 28.4415(16)
_cell_length_c 8.1734(4)
_cell_measurement_reflns_used 2942
_cell_measurement_temperature 120(2)
_cell_measurement_theta_max 22.85
_cell_measurement_theta_min 2.34
_cell_volume 4045.8(4)
_computing_cell_refinement 'Bruker SAINT'
_computing_data_collection 'Bruker APEX2'
_computing_data_reduction 'Bruker SAINT'
_computing_molecular_graphics 'Bruker SHELXTL'
_computing_publication_material 'Bruker SHELXTL'
_computing_structure_refinement 'SHELXL-2014/7 (Sheldrick, 2014)'
_computing_structure_solution 'SHELXS-97 (Sheldrick 2008)'
_diffrn_ambient_temperature 120(2)
_diffrn_measured_fraction_theta_full 1.000
_diffrn_measured_fraction_theta_max 1.000
_diffrn_measurement_device_type 'Bruker APEX-II CCD'
_diffrn_measurement_method '\f and \w scans'
_diffrn_radiation_type MoK\a
_diffrn_radiation_wavelength 0.71073
_diffrn_reflns_av_R_equivalents 0.0596
_diffrn_reflns_av_unetI/netI 0.0425
_diffrn_reflns_Laue_measured_fraction_full 1.000
_diffrn_reflns_Laue_measured_fraction_max 1.000
_diffrn_reflns_limit_h_max 12
_diffrn_reflns_limit_h_min -21
_diffrn_reflns_limit_k_max 35
_diffrn_reflns_limit_k_min -35
_diffrn_reflns_limit_l_max 9
_diffrn_reflns_limit_l_min -10
_diffrn_reflns_number 22297
_diffrn_reflns_point_group_measured_fraction_full 1.000
_diffrn_reflns_point_group_measured_fraction_max 1.000
_diffrn_reflns_theta_full 25.242
_diffrn_reflns_theta_max 25.996
_diffrn_reflns_theta_min 2.340
_exptl_absorpt_coefficient_mu 0.481
_exptl_absorpt_correction_T_max 0.7457
_exptl_absorpt_correction_T_min 0.6779
_exptl_absorpt_correction_type multi-scan
_exptl_crystal_colour pink
_exptl_crystal_density_diffrn 1.346
_exptl_crystal_description PLATE
_exptl_crystal_F_000 1732
_exptl_crystal_size_max 0.385
_exptl_crystal_size_mid 0.240
_exptl_crystal_size_min 0.081
_refine_diff_density_max 0.528
_refine_diff_density_min -0.381
_refine_diff_density_rms 0.059
_refine_ls_extinction_method none
_refine_ls_goodness_of_fit_ref 1.035
_refine_ls_hydrogen_treatment constr
_refine_ls_matrix_type full
_refine_ls_number_parameters 305
_refine_ls_number_reflns 4057
_refine_ls_number_restraints 0
_refine_ls_restrained_S_all 1.035
_refine_ls_R_factor_all 0.0569
_refine_ls_R_factor_gt 0.0429
_refine_ls_shift/su_max 0.002
_refine_ls_shift/su_mean 0.000
_refine_ls_structure_factor_coef Fsqd
_refine_ls_weighting_details 'w=1/[\s^2^(Fo^2^)+(0.0562P)^2^+2.9000P] where P=(Fo^2^+2Fc^2^)/3'
_refine_ls_weighting_scheme calc
_refine_ls_wR_factor_gt 0.1085
_refine_ls_wR_factor_ref 0.1181
_reflns_Friedel_coverage 0.000
_reflns_number_gt 3256
_reflns_number_total 4057
_reflns_threshold_expression 'I > 2\s(I)'
_cod_data_source_file d0dt00335b2.cif
_cod_data_source_block 1_Co
_cod_depositor_comments 'Adding full bibliography for 7703501--7703508.cif.'
_cod_database_code 7703504
_shelx_shelxl_version_number 2014/7
_shelx_space_group_comment
; 
The symmetry employed for this shelxl refinement is uniquely defined 
by the following loop, which should always be used as a source of 
symmetry information in preference to the above space-group names. 
They are only intended as comments. 
;
_shelx_estimated_absorpt_t_min 0.837
_shelx_estimated_absorpt_t_max 0.962

loop_
_space_group_symop_operation_xyz
'x, y, z'
'-x+1/2, -y, z+1/2'
'-x, y+1/2, -z'
'x+1/2, -y+1/2, -z+1/2'
'-x, -y, -z'
'x-1/2, y, -z-1/2'
'x, -y-1/2, z'
'-x-1/2, y-1/2, z-1/2'

loop_
_atom_site_label
_atom_site_type_symbol
_atom_site_fract_x
_atom_site_fract_y
_atom_site_fract_z
_atom_site_U_iso_or_equiv
_atom_site_adp_type
_atom_site_occupancy
_atom_site_site_symmetry_order
_atom_site_calc_flag
_atom_site_refinement_flags_posn
_atom_site_refinement_flags_adp
_atom_site_refinement_flags_occupancy
_atom_site_disorder_assembly
_atom_site_disorder_group
Co1 Co 0.89947(2) 0.2500 0.78822(5) 0.01554(14) Uani 1 2 d S T P A .
O1 O 0.94830(14) 0.2500 0.5482(3) 0.0334(6) Uani 1 2 d S T P . .
O2 O 1.02342(14) 0.2500 0.7548(3) 0.0336(6) Uani 1 2 d S T P . .
O3 O 1.07254(15) 0.2500 0.5109(3) 0.0390(7) Uani 1 2 d S T P . .
O4 O 0.62024(14) 0.2500 0.3718(3) 0.0458(8) Uani 1 2 d S T P . .
O5 O 0.70070(12) 0.28838(11) 0.2209(3) 0.0682(8) Uani 1 1 d . . . . .
N1 N 0.90874(12) 0.30048(7) 0.9891(2) 0.0265(5) Uani 1 1 d . . . . .
N2 N 0.80915(12) 0.30031(9) 0.7155(2) 0.0333(5) Uani 1 1 d . . . . .
N3 N 1.01707(16) 0.2500 0.6013(3) 0.0227(6) Uani 1 2 d S T P . .
N4 N 0.67356(19) 0.2500 0.2699(4) 0.0498(11) Uani 1 2 d S T P . .
C1 C 0.9269(4) 0.26708(16) 1.1438(5) 0.0208(12) Uani 0.518(6) 1 d . . P A 1
H1A H 0.9784 0.2765 1.1832 0.025 Uiso 0.518(6) 1 calc R U P A 1
H1B H 0.8902 0.2766 1.2302 0.025 Uiso 0.518(6) 1 calc R U P A 1
C2 C 0.8406(3) 0.3228(2) 1.0133(8) 0.0226(12) Uani 0.518(6) 1 d . . P A 1
H2A H 0.8465 0.3480 1.0956 0.027 Uiso 0.518(6) 1 calc R U P A 1
H2B H 0.8014 0.3003 1.0529 0.027 Uiso 0.518(6) 1 calc R U P A 1
C3 C 0.8168(3) 0.34311(18) 0.8515(7) 0.0239(13) Uani 0.518(6) 1 d . . P A 1
H3A H 0.8554 0.3663 0.8144 0.029 Uiso 0.518(6) 1 calc R U P A 1
H3B H 0.7668 0.3594 0.8632 0.029 Uiso 0.518(6) 1 calc R U P A 1
C4 C 0.7383(3) 0.28184(18) 0.7305(7) 0.0251(12) Uani 0.518(6) 1 d . . P A 1
H4A H 0.7060 0.2932 0.6390 0.030 Uiso 0.518(6) 1 calc R U P A 1
H4B H 0.7151 0.2932 0.8337 0.030 Uiso 0.518(6) 1 calc R U P A 1
C1' C 0.8815(3) 0.27760(18) 1.1316(5) 0.0184(12) Uani 0.482(6) 1 d . . P A 2
H1'1 H 0.8282 0.2883 1.1516 0.022 Uiso 0.482(6) 1 calc R U P A 2
H1'2 H 0.9130 0.2883 1.2252 0.022 Uiso 0.482(6) 1 calc R U P A 2
C2' C 0.8430(3) 0.3402(2) 0.9492(9) 0.0210(13) Uani 0.482(6) 1 d . . P A 2
H2'1 H 0.8241 0.3540 1.0530 0.025 Uiso 0.482(6) 1 calc R U P A 2
H2'2 H 0.8660 0.3658 0.8832 0.025 Uiso 0.482(6) 1 calc R U P A 2
C3' C 0.7766(3) 0.31889(19) 0.8570(6) 0.0186(13) Uani 0.482(6) 1 d . . P A 2
H3'1 H 0.7517 0.2939 0.9225 0.022 Uiso 0.482(6) 1 calc R U P A 2
H3'2 H 0.7378 0.3431 0.8297 0.022 Uiso 0.482(6) 1 calc R U P A 2
C4' C 0.7429(3) 0.26423(16) 0.6393(7) 0.0190(13) Uani 0.482(6) 1 d . . P A 2
H4'1 H 0.6942 0.2734 0.6932 0.023 Uiso 0.482(6) 1 calc R U P A 2
H4'2 H 0.7374 0.2734 0.5230 0.023 Uiso 0.482(6) 1 calc R U P A 2
C5 C 0.98084(14) 0.32857(9) 0.9873(3) 0.0271(5) Uani 1 1 d . . . . .
H5A H 0.9834 0.3467 0.8840 0.033 Uiso 1 1 calc R U . . .
H5B H 1.0254 0.3069 0.9897 0.033 Uiso 1 1 calc R U . . .
C6 C 0.98661(15) 0.36207(9) 1.1295(3) 0.0313(6) Uani 1 1 d . . . . .
H6A H 0.9578 0.3904 1.1260 0.038 Uiso 1 1 calc R U . . .
C7 C 1.03019(14) 0.35361(10) 1.2592(3) 0.0329(6) Uani 1 1 d . . . . .
H7A H 1.0609 0.3260 1.2559 0.040 Uiso 1 1 calc R U . . .
C8 C 1.03574(15) 0.38258(9) 1.4078(3) 0.0306(6) Uani 1 1 d . . . . .
C9 C 1.09273(18) 0.37269(12) 1.5217(4) 0.0486(8) Uani 1 1 d . . . . .
H9A H 1.1271 0.3473 1.5029 0.058 Uiso 1 1 calc R U . . .
C10 C 1.10001(19) 0.39968(13) 1.6635(4) 0.0567(9) Uani 1 1 d . . . . .
H10A H 1.1394 0.3928 1.7401 0.068 Uiso 1 1 calc R U . . .
C11 C 1.05046(17) 0.43612(11) 1.6922(4) 0.0457(8) Uani 1 1 d . . . . .
H11A H 1.0561 0.4549 1.7875 0.055 Uiso 1 1 calc R U . . .
C12 C 0.99235(16) 0.44542(10) 1.5823(3) 0.0386(7) Uani 1 1 d . . . . .
H12A H 0.9572 0.4702 1.6034 0.046 Uiso 1 1 calc R U . . .
C13 C 0.98501(16) 0.41882(10) 1.4418(3) 0.0343(6) Uani 1 1 d . . . . .
H13A H 0.9445 0.4255 1.3673 0.041 Uiso 1 1 calc R U . . .
C14 C 0.82980(15) 0.32824(9) 0.5692(3) 0.0276(5) Uani 1 1 d . . . . .
H14A H 0.8383 0.3064 0.4767 0.033 Uiso 1 1 calc R U . . .
H14B H 0.8791 0.3445 0.5908 0.033 Uiso 1 1 calc R U . . .
C15 C 0.77142(15) 0.36436(9) 0.5177(3) 0.0273(5) Uani 1 1 d . . . . .
H15A H 0.7264 0.3539 0.4631 0.033 Uiso 1 1 calc R U . . .
C16 C 0.77957(14) 0.40974(9) 0.5443(3) 0.0313(6) Uani 1 1 d . . . . .
H16A H 0.8263 0.4191 0.5946 0.038 Uiso 1 1 calc R U . . .
C17 C 0.72509(15) 0.44775(9) 0.5056(3) 0.0299(6) Uani 1 1 d . . . . .
C18 C 0.65923(14) 0.44052(9) 0.4123(3) 0.0279(5) Uani 1 1 d . . . . .
H18A H 0.6497 0.4104 0.3664 0.033 Uiso 1 1 calc R U . . .
C19 C 0.60770(15) 0.47646(9) 0.3854(3) 0.0320(6) Uani 1 1 d . . . . .
H19A H 0.5628 0.4708 0.3225 0.038 Uiso 1 1 calc R U . . .
C20 C 0.62090(17) 0.52072(10) 0.4495(3) 0.0379(7) Uani 1 1 d . . . . .
H20A H 0.5852 0.5454 0.4309 0.045 Uiso 1 1 calc R U . . .
C21 C 0.6858(2) 0.52870(10) 0.5401(4) 0.0503(8) Uani 1 1 d . . . . .
H21A H 0.6954 0.5590 0.5843 0.060 Uiso 1 1 calc R U . . .
C22 C 0.73757(19) 0.49258(10) 0.5672(4) 0.0462(8) Uani 1 1 d . . . . .
H22A H 0.7826 0.4986 0.6294 0.055 Uiso 1 1 calc R U . . .

loop_
_atom_site_aniso_label
_atom_site_aniso_U_11
_atom_site_aniso_U_22
_atom_site_aniso_U_33
_atom_site_aniso_U_23
_atom_site_aniso_U_13
_atom_site_aniso_U_12
Co1 0.0153(2) 0.0202(2) 0.0111(2) 0.000 0.00017(16) 0.000
O1 0.0220(13) 0.0579(17) 0.0204(12) 0.000 0.0003(10) 0.000
O2 0.0240(13) 0.0600(17) 0.0169(12) 0.000 0.0028(10) 0.000
O3 0.0325(14) 0.0536(17) 0.0309(14) 0.000 0.0179(12) 0.000
O4 0.0197(13) 0.093(2) 0.0244(14) 0.000 0.0050(11) 0.000
O5 0.0327(12) 0.129(2) 0.0427(13) 0.0033(14) 0.0055(10) -0.0273(14)
N1 0.0296(11) 0.0316(11) 0.0184(10) -0.0080(8) 0.0075(8) -0.0117(9)
N2 0.0271(12) 0.0545(14) 0.0183(11) 0.0119(10) 0.0035(9) 0.0174(11)
N3 0.0254(15) 0.0242(14) 0.0186(14) 0.000 0.0064(12) 0.000
N4 0.0133(16) 0.116(4) 0.0200(17) 0.000 -0.0023(13) 0.000
C1 0.029(3) 0.026(2) 0.007(2) -0.0009(15) -0.0028(19) -0.003(2)
C2 0.023(3) 0.027(3) 0.018(3) -0.004(2) -0.001(2) 0.003(2)
C3 0.028(3) 0.023(3) 0.020(3) -0.005(2) -0.001(2) 0.003(2)
C4 0.019(2) 0.025(3) 0.031(3) -0.004(2) -0.007(2) 0.002(2)
C1' 0.019(3) 0.030(3) 0.007(2) -0.0004(18) -0.0010(19) 0.008(2)
C2' 0.029(3) 0.021(3) 0.013(3) -0.001(2) -0.002(3) 0.007(3)
C3' 0.015(3) 0.020(3) 0.020(2) -0.0019(19) 0.0002(19) 0.005(2)
C4' 0.015(2) 0.016(3) 0.026(3) 0.0015(19) -0.0075(19) 0.0005(16)
C5 0.0223(13) 0.0340(13) 0.0250(12) -0.0053(10) 0.0001(10) -0.0089(11)
C6 0.0319(14) 0.0288(13) 0.0331(14) -0.0073(11) -0.0020(11) -0.0076(11)
C7 0.0234(13) 0.0397(15) 0.0357(14) -0.0126(12) -0.0013(11) -0.0048(11)
C8 0.0272(13) 0.0341(14) 0.0306(14) -0.0081(11) -0.0005(11) -0.0093(11)
C9 0.0417(17) 0.0572(19) 0.0470(18) -0.0246(16) -0.0138(14) 0.0082(15)
C10 0.0490(19) 0.074(2) 0.0477(18) -0.0299(17) -0.0203(16) 0.0126(18)
C11 0.0459(18) 0.0517(18) 0.0394(17) -0.0249(14) -0.0033(13) -0.0041(15)
C12 0.0369(16) 0.0383(15) 0.0407(15) -0.0114(13) 0.0053(13) -0.0013(13)
C13 0.0299(14) 0.0421(15) 0.0308(14) -0.0066(12) 0.0009(11) -0.0019(12)
C14 0.0308(13) 0.0262(12) 0.0257(13) 0.0047(10) 0.0059(10) 0.0039(11)
C15 0.0278(13) 0.0307(13) 0.0234(12) 0.0052(10) -0.0003(10) 0.0022(11)
C16 0.0212(12) 0.0291(13) 0.0435(16) 0.0044(12) -0.0050(11) -0.0007(11)
C17 0.0290(13) 0.0251(13) 0.0357(14) 0.0047(11) -0.0010(11) -0.0005(11)
C18 0.0291(13) 0.0241(12) 0.0305(13) 0.0042(10) -0.0014(11) -0.0027(10)
C19 0.0291(14) 0.0354(14) 0.0313(14) 0.0117(11) -0.0055(11) -0.0007(12)
C20 0.0419(16) 0.0329(15) 0.0388(16) 0.0060(12) -0.0030(13) 0.0115(13)
C21 0.065(2) 0.0246(14) 0.061(2) -0.0059(14) -0.0213(17) 0.0078(14)
C22 0.0486(18) 0.0314(15) 0.0586(19) -0.0032(14) -0.0255(15) 0.0033(14)

loop_
_atom_type_symbol
_atom_type_description
_atom_type_scat_dispersion_real
_atom_type_scat_dispersion_imag
_atom_type_scat_source
C C 0.0033 0.0016 'International Tables Vol C Tables 4.2.6.8 and 6.1.1.4'
H H 0.0000 0.0000 'International Tables Vol C Tables 4.2.6.8 and 6.1.1.4'
N N 0.0061 0.0033 'International Tables Vol C Tables 4.2.6.8 and 6.1.1.4'
O O 0.0106 0.0060 'International Tables Vol C Tables 4.2.6.8 and 6.1.1.4'
Co Co 0.3494 0.9721 'International Tables Vol C Tables 4.2.6.8 and 6.1.1.4'

loop_
_geom_angle_atom_site_label_1
_geom_angle_atom_site_label_2
_geom_angle_atom_site_label_3
_geom_angle
_geom_angle_site_symmetry_1
_geom_angle_site_symmetry_3
_geom_angle_publ_flag
O1 Co1 O2 59.37(9) . . ?
O1 Co1 N1 131.27(6) . . ?
O2 Co1 N1 91.21(7) . . ?
O1 Co1 N1 131.27(6) . 7_565 ?
O2 Co1 N1 91.20(7) . 7_565 ?
N1 Co1 N1 82.05(11) . 7_565 ?
O1 Co1 N2 92.07(7) . 7_565 ?
O2 Co1 N2 132.28(7) . 7_565 ?
N1 Co1 N2 132.86(8) . 7_565 ?
N1 Co1 N2 80.16(8) 7_565 7_565 ?
O1 Co1 N2 92.07(7) . . ?
O2 Co1 N2 132.28(7) . . ?
N1 Co1 N2 80.16(8) . . ?
N1 Co1 N2 132.86(8) 7_565 . ?
N2 Co1 N2 80.82(13) 7_565 . ?
N3 O1 Co1 93.52(17) . . ?
N3 O2 Co1 92.18(18) . . ?
C2 N1 C5 119.1(3) . . ?
C1' N1 C5 122.5(3) . . ?
C2 N1 C1 109.4(3) . . ?
C5 N1 C1 99.2(3) . . ?
C1' N1 C2' 104.3(3) . . ?
C5 N1 C2' 102.5(3) . . ?
C2 N1 Co1 110.5(3) . . ?
C1' N1 Co1 106.9(2) . . ?
C5 N1 Co1 114.03(14) . . ?
C1 N1 Co1 102.49(18) . . ?
C2' N1 Co1 104.6(2) . . ?
C4 N2 C14 120.4(3) . . ?
C3' N2 C14 124.5(3) . . ?
C4 N2 C3 107.4(3) . . ?
C14 N2 C3 97.4(3) . . ?
C3' N2 C4' 105.2(3) . . ?
C14 N2 C4' 101.3(2) . . ?
C4 N2 Co1 112.0(2) . . ?
C3' N2 Co1 108.2(2) . . ?
C14 N2 Co1 113.12(15) . . ?
C3 N2 Co1 103.8(2) . . ?
C4' N2 Co1 101.23(19) . . ?
O3 N3 O2 122.4(3) . . ?
O3 N3 O1 122.7(3) . . ?
O2 N3 O1 114.9(3) . . ?
O4 N4 O5 119.55(18) . 7_565 ?
O4 N4 O5 119.55(18) . . ?
O5 N4 O5 120.9(4) 7_565 . ?
C1 C1 N1 126.10(17) 7_565 . ?
N1 C2 C3 107.1(5) . . ?
C2 C3 N2 109.3(4) . . ?
N2 C4 C4 113.0(2) . 7_565 ?
N1 C1' C1' 117.4(2) . 7_565 ?
C3' C2' N1 110.9(4) . . ?
N2 C3' C2' 104.8(4) . . ?
C4' C4' N2 128.04(16) 7_565 . ?
N1 C5 C6 112.9(2) . . ?
C7 C6 C5 122.7(2) . . ?
C6 C7 C8 126.6(3) . . ?
C13 C8 C9 118.1(2) . . ?
C13 C8 C7 122.7(2) . . ?
C9 C8 C7 119.1(2) . . ?
C8 C9 C10 120.7(3) . . ?
C11 C10 C9 120.1(3) . . ?
C10 C11 C12 119.7(3) . . ?
C11 C12 C13 120.3(3) . . ?
C12 C13 C8 121.0(3) . . ?
N2 C14 C15 115.4(2) . . ?
C16 C15 C14 123.4(2) . . ?
C15 C16 C17 127.9(2) . . ?
C22 C17 C18 117.6(2) . . ?
C22 C17 C16 119.7(2) . . ?
C18 C17 C16 122.6(2) . . ?
C19 C18 C17 120.9(2) . . ?
C18 C19 C20 120.5(2) . . ?
C21 C20 C19 119.5(3) . . ?
C20 C21 C22 120.0(3) . . ?
C21 C22 C17 121.5(3) . . ?

loop_
_geom_bond_atom_site_label_1
_geom_bond_atom_site_label_2
_geom_bond_distance
_geom_bond_site_symmetry_2
_geom_bond_publ_flag
Co1 O1 2.138(2) . ?
Co1 O2 2.174(2) . ?
Co1 N1 2.1872(19) . ?
Co1 N1 2.1873(19) 7_565 ?
Co1 N2 2.207(2) 7_565 ?
Co1 N2 2.207(2) . ?
O1 N3 1.273(4) . ?
O2 N3 1.260(4) . ?
O3 N3 1.215(4) . ?
O4 N4 1.247(4) . ?
O5 N4 1.255(3) . ?
N1 C2 1.359(6) . ?
N1 C1' 1.415(5) . ?
N1 C5 1.488(3) . ?
N1 C1 1.612(5) . ?
N1 C2' 1.641(7) . ?
N2 C4 1.345(5) . ?
N2 C3' 1.392(5) . ?
N2 C14 1.480(3) . ?
N2 C3 1.654(6) . ?
N2 C4' 1.665(5) . ?
N4 O5 1.255(3) 7_565 ?
C1 C1 0.971(9) 7_565 ?
C2 C3 1.502(8) . ?
C4 C4 1.811(10) 7_565 ?
C1' C1' 1.570(10) 7_565 ?
C2' C3' 1.508(8) . ?
C4' C4' 0.809(9) 7_565 ?
C5 C6 1.506(3) . ?
C6 C7 1.326(4) . ?
C7 C8 1.470(3) . ?
C8 C13 1.385(4) . ?
C8 C9 1.389(4) . ?
C9 C10 1.396(4) . ?
C10 C11 1.369(4) . ?
C11 C12 1.378(4) . ?
C12 C13 1.381(4) . ?
C14 C15 1.505(3) . ?
C15 C16 1.317(4) . ?
C16 C17 1.472(3) . ?
C17 C22 1.388(4) . ?
C17 C18 1.392(3) . ?
C18 C19 1.377(3) . ?
C19 C20 1.383(4) . ?
C20 C21 1.370(4) . ?
C21 C22 1.384(4) . ?
